data_2241148
loop_
_publ_author_name
'Stein, Timo'
'Hoffmann, Frank'
'Fr\"oba, Michael'

_publ_section_title
;
 Crystal structures of
 1-bromo-3,5-bis(4,4-dimethyl-1,3-oxazolin-2-yl)benzene 0.15-hydrate and
 3,5-bis(4,4-dimethyl-1,3-oxazolin-2-yl)-1-iodobenzene
;
_journal_coeditor_code LH5783
_journal_issue 10
_journal_name_full 'Acta Crystallographica Section E'
_journal_page_first 1125
_journal_page_last 1131
_journal_paper_doi 10.1107/S2056989015016059
_journal_volume 71
_journal_year 2015
_chemical_formula_iupac 'C16 H19 I N2 O2'
_chemical_formula_moiety 'C16 H19 I N2 O2'
_chemical_formula_sum 'C16 H19 I N2 O2'
_chemical_formula_weight 398.23
_chemical_name_systematic
;
3,5-Bis(4,4-dimethyl-1,3-oxazolin-2-yl)-1-iodobenzene
;
_space_group_crystal_system monoclinic
_space_group_IT_number 14
_space_group_name_Hall '-P 2yn'
_space_group_name_H-M_alt 'P 1 21/n 1'
_symmetry_space_group_name_Hall '-P 2yn'
_symmetry_space_group_name_H-M 'P 1 21/n 1'
_atom_sites_solution_hydrogens geom
_atom_sites_solution_primary iterative
_atom_sites_solution_secondary difmap
_audit_creation_method SHELXL-2014/7
_cell_angle_alpha 90
_cell_angle_beta 94.6480(10)
_cell_angle_gamma 90
_cell_formula_units_Z 4
_cell_length_a 9.6195(2)
_cell_length_b 9.9759(2)
_cell_length_c 17.2951(4)
_cell_measurement_reflns_used 9629
_cell_measurement_temperature 100(2)
_cell_measurement_theta_max 34.16
_cell_measurement_theta_min 2.34
_cell_volume 1654.23(6)
_computing_cell_refinement
;
SAINT (Bruker, 2014)
;
_computing_data_collection
;
APEX2 (Bruker, 2014)
;
_computing_data_reduction
;
SAINT (Bruker, 2014)
;
_computing_molecular_graphics
;
XP in SHELXTL (Sheldrick, 2008)
;
_computing_publication_material
;
WinGX (Farrugia, 2012), OLEX2 (Dolomanov <i>et al.</i>,  2009),
publCIF (Westrip, 2010) and PLATON (Spek, 2009)
;
_computing_structure_refinement
;
SHELXL2014 (Sheldrick, 2015)
;
_computing_structure_solution
;
SUPERFLIP (Palatinus & Chapuis, 2007)
;
_diffrn_ambient_temperature 100(2)
_diffrn_measured_fraction_theta_full 1.000
_diffrn_measured_fraction_theta_max 0.996
_diffrn_measurement_device_type 'Bruker SMART APEX CCD area-detector'
_diffrn_measurement_method '\w scans'
_diffrn_radiation_monochromator mirror
_diffrn_radiation_source 'Incoatec microfocus'
_diffrn_radiation_type MoK\a
_diffrn_radiation_wavelength 0.71073
_diffrn_reflns_av_R_equivalents 0.0191
_diffrn_reflns_limit_h_max 14
_diffrn_reflns_limit_h_min -14
_diffrn_reflns_limit_k_max 15
_diffrn_reflns_limit_k_min -15
_diffrn_reflns_limit_l_max 26
_diffrn_reflns_limit_l_min -26
_diffrn_reflns_number 45346
_diffrn_reflns_theta_full 25.242
_diffrn_reflns_theta_max 33.495
_diffrn_reflns_theta_min 2.346
_exptl_absorpt_coefficient_mu 1.942
_exptl_absorpt_correction_T_max 0.7467
_exptl_absorpt_correction_T_min 0.6493
_exptl_absorpt_correction_type numerical
_exptl_absorpt_process_details
;
(SADABS; Bruker, 2014)
;
_exptl_crystal_colour colorless
_exptl_crystal_density_diffrn 1.599
_exptl_crystal_density_method 'not measured'
_exptl_crystal_description block
_exptl_crystal_F_000 792
_exptl_crystal_size_max 0.22
_exptl_crystal_size_mid 0.12
_exptl_crystal_size_min 0.08
_refine_diff_density_max 0.819
_refine_diff_density_min -0.616
_refine_ls_extinction_method none
_refine_ls_goodness_of_fit_ref 1.069
_refine_ls_hydrogen_treatment constr
_refine_ls_matrix_type full
_refine_ls_number_parameters 194
_refine_ls_number_reflns 6463
_refine_ls_number_restraints 0
_refine_ls_restrained_S_all 1.069
_refine_ls_R_factor_all 0.0182
_refine_ls_R_factor_gt 0.0166
_refine_ls_shift/su_max 0.007
_refine_ls_shift/su_mean 0.000
_refine_ls_structure_factor_coef Fsqd
_refine_ls_weighting_details 'w=1/[\s^2^(Fo^2^)+(0.0189P)^2^+0.8336P] where P=(Fo^2^+2Fc^2^)/3'
_refine_ls_weighting_scheme calc
_refine_ls_wR_factor_gt 0.0421
_refine_ls_wR_factor_ref 0.0430
_reflns_number_gt 6035
_reflns_number_total 6463
_reflns_threshold_expression 'I > 2\s(I)'
_cod_data_source_file lh5783sup1.cif
_cod_data_source_block 2
_cod_database_code 2241148
_shelx_space_group_comment
;
The symmetry employed for this shelxl refinement is uniquely defined
by the following loop, which should always be used as a source of
symmetry information in preference to the above space-group names.
They are only intended as comments.
;
_shelx_estimated_absorpt_t_min 0.675
_shelx_estimated_absorpt_t_max 0.860

loop_
_space_group_symop_operation_xyz
'x, y, z'
'-x+1/2, y+1/2, -z+1/2'
'-x, -y, -z'
'x-1/2, -y-1/2, z-1/2'

loop_
_atom_site_type_symbol
_atom_site_label
_atom_site_fract_x
_atom_site_fract_y
_atom_site_fract_z
_atom_site_U_iso_or_equiv
_atom_site_adp_type
_atom_site_calc_flag
_atom_site_occupancy
C C1 0.56410(10) 0.66623(9) 0.41768(5) 0.01116(15) Uani d 1
C C2 0.48728(10) 0.55181(9) 0.39654(5) 0.01198(15) Uani d 1
H H2 0.5232 0.4878 0.3627 0.014 Uiso calc 1
C C3 0.35754(10) 0.53146(9) 0.42507(5) 0.01135(15) Uani d 1
C C4 0.30480(10) 0.62363(9) 0.47619(6) 0.01244(16) Uani d 1
H H4 0.2179 0.6083 0.4971 0.015 Uiso calc 1
C C5 0.38251(10) 0.73850(9) 0.49576(6) 0.01210(15) Uani d 1
C C6 0.51110(10) 0.76077(9) 0.46704(6) 0.01225(15) Uani d 1
H H6 0.5626 0.8397 0.4808 0.015 Uiso calc 1
C C7 0.70012(10) 0.69002(9) 0.38670(5) 0.01184(15) Uani d 1
C C8 0.89158(12) 0.62676(11) 0.33104(8) 0.0221(2) Uani d 1
H H8A 0.8999 0.6078 0.2754 0.027 Uiso calc 1
H H8B 0.9694 0.5822 0.3621 0.027 Uiso calc 1
C C9 0.89278(10) 0.77946(10) 0.34634(6) 0.01420(16) Uani d 1
C C10 0.88285(14) 0.85997(15) 0.27141(7) 0.0273(2) Uani d 1
H H10A 0.8013 0.8304 0.2381 0.041 Uiso calc 1
H H10B 0.9674 0.8460 0.2444 0.041 Uiso calc 1
H H10C 0.8735 0.9554 0.2834 0.041 Uiso calc 1
C C11 1.01869(12) 0.82249(13) 0.39920(7) 0.0236(2) Uani d 1
H H11A 1.0107 0.9179 0.4116 0.035 Uiso calc 1
H H11B 1.1038 0.8074 0.3729 0.035 Uiso calc 1
H H11C 1.0227 0.7699 0.4472 0.035 Uiso calc 1
C C12 0.27785(10) 0.41157(10) 0.39882(6) 0.01243(16) Uani d 1
C C13 0.12395(12) 0.24676(11) 0.40919(6) 0.0201(2) Uani d 1
H H13A 0.0211 0.2409 0.4004 0.024 Uiso calc 1
H H13B 0.1575 0.1747 0.4454 0.024 Uiso calc 1
C C14 0.19275(12) 0.23620(11) 0.33195(6) 0.01761(18) Uani d 1
C C15 0.09128(15) 0.27569(14) 0.26324(7) 0.0281(3) Uani d 1
H H15A 0.0521 0.3643 0.2727 0.042 Uiso calc 1
H H15B 0.0158 0.2097 0.2570 0.042 Uiso calc 1
H H15C 0.1408 0.2784 0.2159 0.042 Uiso calc 1
C C16 0.25716(16) 0.09954(12) 0.31923(9) 0.0299(3) Uani d 1
H H16A 0.3090 0.1023 0.2728 0.045 Uiso calc 1
H H16B 0.1832 0.0320 0.3124 0.045 Uiso calc 1
H H16C 0.3208 0.0762 0.3643 0.045 Uiso calc 1
N N1 0.76407(9) 0.80152(9) 0.38642(5) 0.01435(15) Uani d 1
N N2 0.30375(10) 0.33974(9) 0.34100(5) 0.01682(16) Uani d 1
O O1 0.75825(9) 0.58108(8) 0.35446(5) 0.01984(15) Uani d 1
O O2 0.16674(9) 0.37812(8) 0.43947(5) 0.01763(15) Uani d 1
I I1 0.30572(2) 0.88951(2) 0.56511(2) 0.01650(2) Uani d 1

loop_
_atom_site_aniso_label
_atom_site_aniso_U_11
_atom_site_aniso_U_22
_atom_site_aniso_U_33
_atom_site_aniso_U_12
_atom_site_aniso_U_13
_atom_site_aniso_U_23
C1 0.0122(4) 0.0101(4) 0.0111(4) -0.0011(3) 0.0008(3) 0.0002(3)
C2 0.0144(4) 0.0106(4) 0.0109(4) -0.0012(3) 0.0007(3) -0.0008(3)
C3 0.0130(4) 0.0099(4) 0.0108(4) -0.0018(3) -0.0007(3) 0.0001(3)
C4 0.0125(4) 0.0113(4) 0.0134(4) -0.0008(3) 0.0006(3) 0.0002(3)
C5 0.0132(4) 0.0102(4) 0.0130(4) 0.0003(3) 0.0016(3) -0.0017(3)
C6 0.0134(4) 0.0101(4) 0.0132(4) -0.0011(3) 0.0008(3) -0.0012(3)
C7 0.0133(4) 0.0111(4) 0.0113(4) 0.0000(3) 0.0017(3) -0.0010(3)
C8 0.0184(5) 0.0177(5) 0.0320(6) -0.0007(4) 0.0120(4) -0.0047(4)
C9 0.0128(4) 0.0151(4) 0.0152(4) 0.0001(3) 0.0040(3) 0.0016(3)
C10 0.0277(6) 0.0344(6) 0.0208(5) 0.0057(5) 0.0073(4) 0.0111(5)
C11 0.0150(5) 0.0285(6) 0.0271(5) -0.0008(4) 0.0000(4) -0.0028(4)
C12 0.0129(4) 0.0119(4) 0.0124(4) -0.0030(3) 0.0004(3) 0.0004(3)
C13 0.0224(5) 0.0194(5) 0.0191(5) -0.0115(4) 0.0043(4) -0.0044(4)
C14 0.0203(5) 0.0153(4) 0.0174(4) -0.0078(4) 0.0028(4) -0.0047(3)
C15 0.0329(6) 0.0294(6) 0.0207(5) -0.0104(5) -0.0061(5) -0.0043(4)
C16 0.0319(7) 0.0168(5) 0.0419(7) -0.0062(4) 0.0090(6) -0.0096(5)
N1 0.0127(3) 0.0128(3) 0.0183(4) -0.0013(3) 0.0051(3) -0.0004(3)
N2 0.0191(4) 0.0150(4) 0.0168(4) -0.0070(3) 0.0038(3) -0.0042(3)
O1 0.0188(4) 0.0137(3) 0.0284(4) -0.0021(3) 0.0107(3) -0.0070(3)
O2 0.0175(3) 0.0182(4) 0.0178(3) -0.0083(3) 0.0057(3) -0.0050(3)
I1 0.01488(3) 0.01529(3) 0.01976(4) -0.00079(2) 0.00401(2) -0.00607(2)

loop_
_atom_type_symbol
_atom_type_description
_atom_type_scat_dispersion_real
_atom_type_scat_dispersion_imag
_atom_type_scat_source
C C 0.0033 0.0016 'International Tables Vol C Tables 4.2.6.8 and 6.1.1.4'
H H 0.0000 0.0000 'International Tables Vol C Tables 4.2.6.8 and 6.1.1.4'
N N 0.0061 0.0033 'International Tables Vol C Tables 4.2.6.8 and 6.1.1.4'
O O 0.0106 0.0060 'International Tables Vol C Tables 4.2.6.8 and 6.1.1.4'
I I -0.4742 1.8119 'International Tables Vol C Tables 4.2.6.8 and 6.1.1.4'

loop_
_geom_angle_atom_site_label_1
_geom_angle_atom_site_label_2
_geom_angle_atom_site_label_3
_geom_angle
C2 C1 C6 120.14(9)
C2 C1 C7 120.32(8)
C6 C1 C7 119.53(8)
C1 C2 C3 119.86(9)
C1 C2 H2 120.1
C3 C2 H2 120.1
C2 C3 C4 120.60(9)
C2 C3 C12 117.90(8)
C4 C3 C12 121.49(9)
C5 C4 C3 118.60(9)
C5 C4 H4 120.7
C3 C4 H4 120.7
C6 C5 C4 121.35(9)
C6 C5 I1 117.08(7)
C4 C5 I1 121.49(7)
C5 C6 C1 119.41(9)
C5 C6 H6 120.3
C1 C6 H6 120.3
N1 C7 O1 118.80(9)
N1 C7 C1 125.93(9)
O1 C7 C1 115.26(8)
O1 C8 C9 104.86(8)
O1 C8 H8A 110.8
C9 C8 H8A 110.8
O1 C8 H8B 110.8
C9 C8 H8B 110.8
H8A C8 H8B 108.9
N1 C9 C11 109.38(9)
N1 C9 C10 108.82(9)
C11 C9 C10 110.82(10)
N1 C9 C8 103.37(8)
C11 C9 C8 112.08(9)
C10 C9 C8 112.05(10)
C9 C10 H10A 109.5
C9 C10 H10B 109.5
H10A C10 H10B 109.5
C9 C10 H10C 109.5
H10A C10 H10C 109.5
H10B C10 H10C 109.5
C9 C11 H11A 109.5
C9 C11 H11B 109.5
H11A C11 H11B 109.5
C9 C11 H11C 109.5
H11A C11 H11C 109.5
H11B C11 H11C 109.5
N2 C12 O2 118.56(9)
N2 C12 C3 124.76(9)
O2 C12 C3 116.67(8)
O2 C13 C14 104.13(8)
O2 C13 H13A 110.9
C14 C13 H13A 110.9
O2 C13 H13B 110.9
C14 C13 H13B 110.9
H13A C13 H13B 108.9
N2 C14 C16 109.93(10)
N2 C14 C15 108.15(9)
C16 C14 C15 111.15(10)
N2 C14 C13 102.51(8)
C16 C14 C13 113.27(10)
C15 C14 C13 111.38(10)
C14 C15 H15A 109.5
C14 C15 H15B 109.5
H15A C15 H15B 109.5
C14 C15 H15C 109.5
H15A C15 H15C 109.5
H15B C15 H15C 109.5
C14 C16 H16A 109.5
C14 C16 H16B 109.5
H16A C16 H16B 109.5
C14 C16 H16C 109.5
H16A C16 H16C 109.5
H16B C16 H16C 109.5
C7 N1 C9 107.12(8)
C12 N2 C14 106.86(9)
C7 O1 C8 105.40(8)
C12 O2 C13 104.14(8)

loop_
_geom_bond_atom_site_label_1
_geom_bond_atom_site_label_2
_geom_bond_distance
C1 C2 1.3924(13)
C1 C6 1.3959(13)
C1 C7 1.4728(13)
C2 C3 1.3936(13)
C2 H2 0.9500
C3 C4 1.3990(13)
C3 C12 1.4724(13)
C4 C5 1.3948(13)
C4 H4 0.9500
C5 C6 1.3878(13)
C5 I1 2.0968(9)
C6 H6 0.9500
C7 N1 1.2713(12)
C7 O1 1.3620(12)
C8 O1 1.4494(14)
C8 C9 1.5460(15)
C8 H8A 0.9900
C8 H8B 0.9900
C9 N1 1.4835(13)
C9 C11 1.5191(15)
C9 C10 1.5209(15)
C10 H10A 0.9800
C10 H10B 0.9800
C10 H10C 0.9800
C11 H11A 0.9800
C11 H11B 0.9800
C11 H11C 0.9800
C12 N2 1.2711(13)
C12 O2 1.3675(12)
C13 O2 1.4581(13)
C13 C14 1.5418(15)
C13 H13A 0.9900
C13 H13B 0.9900
C14 N2 1.4847(13)
C14 C16 1.5209(17)
C14 C15 1.5271(17)
C15 H15A 0.9800
C15 H15B 0.9800
C15 H15C 0.9800
C16 H16A 0.9800
C16 H16B 0.9800
C16 H16C 0.9800

loop_
_geom_hbond_atom_site_label_D
_geom_hbond_atom_site_label_H
_geom_hbond_atom_site_label_A
_geom_hbond_site_symmetry_D
_geom_hbond_site_symmetry_H
_geom_hbond_site_symmetry_A
_geom_hbond_distance_DH
_geom_hbond_distance_HA
_geom_hbond_distance_DA
_geom_hbond_angle_DHA
_geom_hbond_publ_flag
C6 H6 I1 1_555 1_555 3_676 0.95 3.11 3.9679(9) 150 yes
C10 H10B N2 1_555 1_555 2_655 0.98 2.75 3.7228(15) 172 yes

loop_
_geom_torsion_atom_site_label_1
_geom_torsion_atom_site_label_2
_geom_torsion_atom_site_label_3
_geom_torsion_atom_site_label_4
_geom_torsion
C6 C1 C2 C3 -0.31(14)
C7 C1 C2 C3 -178.83(9)
C1 C2 C3 C4 -1.37(14)
C1 C2 C3 C12 177.77(9)
C2 C3 C4 C5 2.25(14)
C12 C3 C4 C5 -176.86(9)
C3 C4 C5 C6 -1.49(14)
C3 C4 C5 I1 175.31(7)
C4 C5 C6 C1 -0.15(14)
I1 C5 C6 C1 -177.09(7)
C2 C1 C6 C5 1.07(14)
C7 C1 C6 C5 179.60(9)
C2 C1 C7 N1 162.51(10)
C6 C1 C7 N1 -16.02(15)
C2 C1 C7 O1 -16.07(13)
C6 C1 C7 O1 165.40(9)
O1 C8 C9 N1 6.63(11)
O1 C8 C9 C11 124.30(10)
O1 C8 C9 C10 -110.37(11)
C2 C3 C12 N2 -14.94(15)
C4 C3 C12 N2 164.19(10)
C2 C3 C12 O2 166.31(9)
C4 C3 C12 O2 -14.56(14)
O2 C13 C14 N2 18.91(11)
O2 C13 C14 C16 137.30(10)
O2 C13 C14 C15 -96.53(10)
O1 C7 N1 C9 1.19(13)
C1 C7 N1 C9 -177.34(9)
C11 C9 N1 C7 -124.42(10)
C10 C9 N1 C7 114.38(10)
C8 C9 N1 C7 -4.88(11)
O2 C12 N2 C14 2.75(13)
C3 C12 N2 C14 -175.98(9)
C16 C14 N2 C12 -134.30(11)
C15 C14 N2 C12 104.17(11)
C13 C14 N2 C12 -13.58(12)
N1 C7 O1 C8 3.37(13)
C1 C7 O1 C8 -177.95(9)
C9 C8 O1 C7 -6.05(12)
N2 C12 O2 C13 10.14(13)
C3 C12 O2 C13 -171.02(9)
C14 C13 O2 C12 -17.51(11)

_cod_database_fobs_code 2241148
